data_7114240
loop_
_publ_author_name
'Bediako-Amoa, Irene'
'Silerova, Roberta'
'Kraatz, Heinz-Bernhard'

_publ_section_title
;
 Ferrocenoyl glycylcystamine: organization into a supramolecular helicate
 structure
;
_journal_issue 20
_journal_name_full 'Chemical Communications'
_journal_page_first 2430
_journal_paper_doi 10.1039/b206647e
_journal_year 2002
_chemical_formula_moiety '(C30 H34 Fe2 N4 O4 S2) 0.58(CHCl3)'
_chemical_formula_sum 'C30.58 H34 Cl1.75 Fe2 N4 O4 S2'
_chemical_formula_weight 759.47
_chemical_name_systematic
; 
? 
;
_space_group_IT_number 78
_symmetry_cell_setting tetragonal
_symmetry_space_group_name_Hall 'P 4cw'
_symmetry_space_group_name_H-M 'P 43'
_atom_sites_solution_hydrogens geom
_atom_sites_solution_primary direct
_atom_sites_solution_secondary difmap
_audit_creation_method 'manual editing'
_cell_angle_alpha 90.00
_cell_angle_beta 90.00
_cell_angle_gamma 90.00
_cell_formula_units_Z 4
_cell_length_a 14.4663(10)
_cell_length_b 14.4663(10)
_cell_length_c 16.2622(16)
_cell_measurement_temperature 193(2)
_cell_volume 3403.3(5)
_computing_cell_refinement 'SAINT (Bruker 1997)'
_computing_data_collection 'SMART (Bruker 1996)'
_computing_data_reduction 'SAINT (Bruker 1997)'
_computing_molecular_graphics 'SHELXTL (Bruker 1998)'
_computing_publication_material 'SHELXTL (Bruker 1998)'
_computing_structure_refinement 'SHELXL-97 (Sheldrick, 1997)'
_computing_structure_solution 'SHELXS-97 (Sheldrick, 1990)'
_diffrn_ambient_temperature 193(2)
_diffrn_detector_area_resol_mean 8.192
_diffrn_measured_fraction_theta_full 0.999
_diffrn_measured_fraction_theta_max 0.999
_diffrn_measurement_device_type 'Bruker P4/RA diffractometer/SMART 1000 CCD area detector'
_diffrn_measurement_method '\f and \w scans'
_diffrn_radiation_monochromator graphite
_diffrn_radiation_source 'fine-focus sealed tube'
_diffrn_radiation_type MoK\a
_diffrn_radiation_wavelength 0.71073
_diffrn_reflns_av_R_equivalents 0.1678
_diffrn_reflns_av_sigmaI/netI 0.2562
_diffrn_reflns_limit_h_max 18
_diffrn_reflns_limit_h_min -18
_diffrn_reflns_limit_k_max 18
_diffrn_reflns_limit_k_min -14
_diffrn_reflns_limit_l_max 20
_diffrn_reflns_limit_l_min -19
_diffrn_reflns_number 20803
_diffrn_reflns_theta_full 26.47
_diffrn_reflns_theta_max 26.47
_diffrn_reflns_theta_min 1.41
_diffrn_standards_decay_% 0
_diffrn_standards_interval_count 0
_diffrn_standards_interval_time 0
_diffrn_standards_number 0
_exptl_absorpt_coefficient_mu 1.153
_exptl_absorpt_correction_T_max 0.9455
_exptl_absorpt_correction_T_min 0.6067
_exptl_absorpt_correction_type empirical
_exptl_absorpt_process_details 'SADABS (Sheldrick 1996)'
_exptl_crystal_colour orange
_exptl_crystal_density_diffrn 1.482
_exptl_crystal_density_method 'not measured'
_exptl_crystal_description needle
_exptl_crystal_F_000 1565
_exptl_crystal_size_max 0.49
_exptl_crystal_size_mid 0.05
_exptl_crystal_size_min 0.05
_refine_diff_density_max 0.396
_refine_diff_density_min -0.272
_refine_diff_density_rms 0.058
_refine_ls_abs_structure_details 'Flack H D (1983), Acta Cryst. A39, 876-881'
_refine_ls_abs_structure_Flack 0.07(3)
_refine_ls_extinction_method none
_refine_ls_goodness_of_fit_ref 0.845
_refine_ls_hydrogen_treatment mixed
_refine_ls_matrix_type full
_refine_ls_number_parameters 422
_refine_ls_number_reflns 6971
_refine_ls_number_restraints 7
_refine_ls_restrained_S_all 0.859
_refine_ls_R_factor_all 0.2351
_refine_ls_R_factor_gt 0.0635
_refine_ls_shift/su_max 0.030
_refine_ls_shift/su_mean 0.003
_refine_ls_structure_factor_coef Fsqd
_refine_ls_weighting_details
;
calc w=1/[\s^2^(Fo^2^)+(0.0370P)^2^+0.0000P] where 
P=(Fo^2^+2Fc^2^)/3
;
_refine_ls_weighting_scheme calc
_refine_ls_wR_factor_gt 0.0929
_refine_ls_wR_factor_ref 0.1277
_reflns_number_gt 2278
_reflns_number_total 6971
_reflns_threshold_expression >2sigma(I)
_cod_data_source_file b206647e.txt
_cod_data_source_block sas0004
_cod_original_sg_symbol_H-M P4(3)
_cod_database_code 7114240

loop_
_symmetry_equiv_pos_as_xyz
'x, y, z'
'-y, x, z-1/4'
'-x, -y, z+1/2'
'y, -x, z+1/4'

loop_
_atom_site_label
_atom_site_type_symbol
_atom_site_fract_x
_atom_site_fract_y
_atom_site_fract_z
_atom_site_U_iso_or_equiv
_atom_site_adp_type
_atom_site_occupancy
_atom_site_symmetry_multiplicity
_atom_site_calc_flag
_atom_site_refinement_flags
_atom_site_disorder_assembly
_atom_site_disorder_group
Fe1 Fe 0.83007(2) 0.48194(2) 0.53912(2) 0.06795(12) Uani 1 1 d . . .
Fe2 Fe -0.17579(2) -0.21745(2) 0.86986(3) 0.07631(13) Uani 1 1 d . . .
S1 S 0.10092(4) 0.44905(5) 0.75492(4) 0.0870(3) Uani 1 1 d . . .
S2 S 0.10695(5) 0.31315(5) 0.77224(5) 0.0876(3) Uani 0.8692(9) 1 d P A 1
S2A S 0.0627(5) 0.3619(6) 0.6875(5) 0.161(3) Uiso 0.1308(9) 1 d P A 2
O1 O 0.61488(10) 0.41075(10) 0.66397(9) 0.0746(6) Uani 1 1 d . . .
O2 O 0.39413(9) 0.43137(9) 0.54591(9) 0.0623(5) Uani 1 1 d . . .
O3 O -0.06987(11) 0.14216(11) 0.59228(9) 0.0969(7) Uani 1 1 d . . .
O4 O -0.10641(11) -0.09419(11) 0.66725(9) 0.0899(7) Uani 1 1 d . . .
N1 N 0.57615(10) 0.50730(10) 0.55834(10) 0.0491(6) Uani 1 1 d . . .
H1N H 0.5883 0.5254 0.5078 0.059 Uiso 1 1 calc R . .
N2 N 0.35815(10) 0.49782(10) 0.66409(9) 0.0456(6) Uani 1 1 d . A .
H2N H 0.3758 0.5353 0.7037 0.055 Uiso 1 1 calc R . .
N3 N 0.01999(10) 0.12901(11) 0.70569(11) 0.0608(7) Uani 1 1 d . . .
H3N H 0.0226 0.1101 0.7571 0.073 Uiso 1 1 calc R . .
N4 N -0.11797(10) 0.00796(10) 0.77031(10) 0.0503(6) Uani 1 1 d . . .
H4N H -0.1136 0.0184 0.8235 0.060 Uiso 1 1 calc R . .
C1 C 0.63145(14) 0.44304(12) 0.59404(13) 0.0486(8) Uani 1 1 d . . .
C2 C 0.49798(11) 0.54692(12) 0.60080(13) 0.0463(8) Uani 1 1 d . . .
H2A H 0.4816 0.6062 0.5741 0.056 Uiso 1 1 calc R . .
H2B H 0.5162 0.5607 0.6582 0.056 Uiso 1 1 calc R . .
C3 C 0.41321(11) 0.48527(13) 0.60204(13) 0.0429(8) Uani 1 1 d . . .
C4 C 0.26843(12) 0.45264(15) 0.67125(13) 0.0579(9) Uani 1 1 d . . .
H4A H 0.2769 0.3847 0.6723 0.069 Uiso 1 1 calc R A .
H4B H 0.2298 0.4684 0.6230 0.069 Uiso 1 1 calc R . .
C5 C 0.21986(13) 0.48369(15) 0.74968(14) 0.0758(10) Uani 1 1 d . A .
H5A H 0.2233 0.5519 0.7535 0.091 Uiso 1 1 calc R . .
H5B H 0.2531 0.4578 0.7976 0.091 Uiso 1 1 calc R . .
C6 C 0.10014(18) 0.27156(18) 0.66552(16) 0.1232(12) Uani 1 1 d . . .
H6A H 0.0433 0.2950 0.6389 0.148 Uiso 1 1 calc R A 1
H6B H 0.1542 0.2936 0.6337 0.148 Uiso 1 1 calc R A 1
C7 C 0.09893(15) 0.16798(14) 0.66811(15) 0.0802(10) Uani 1 1 d . A .
H7A H 0.1032 0.1443 0.6111 0.096 Uiso 1 1 calc R . .
H7B H 0.1545 0.1465 0.6981 0.096 Uiso 1 1 calc R . .
C8 C -0.05948(14) 0.12073(15) 0.66279(15) 0.0686(10) Uani 1 1 d . . .
C9 C -0.14250(13) 0.08324(14) 0.71506(13) 0.0571(8) Uani 1 1 d . . .
H9A H -0.1683 0.1347 0.7479 0.069 Uiso 1 1 calc R . .
H9B H -0.1915 0.0616 0.6772 0.069 Uiso 1 1 calc R . .
C10 C -0.10219(15) -0.07606(13) 0.74119(15) 0.0635(9) Uani 1 1 d . . .
C11 C 0.71285(13) 0.41164(13) 0.54681(13) 0.0519(8) Uani 1 1 d . . .
C12 C 0.78162(13) 0.35679(15) 0.58065(15) 0.0683(9) Uani 1 1 d . . .
H12 H 0.7838 0.3349 0.6390 0.082 Uiso 1 1 calc R . .
C13 C 0.85219(15) 0.34192(15) 0.52041(16) 0.0825(10) Uani 1 1 d . . .
H13 H 0.9113 0.3070 0.5274 0.099 Uiso 1 1 calc R . .
C14 C 0.81832(14) 0.38585(16) 0.44703(15) 0.0804(10) Uani 1 1 d . . .
H14 H 0.8519 0.3882 0.3933 0.096 Uiso 1 1 calc R . .
C15 C 0.73300(14) 0.42843(15) 0.46316(14) 0.0658(9) Uani 1 1 d . . .
H15 H 0.6939 0.4633 0.4231 0.079 Uiso 1 1 calc R . .
C16 C 0.8124(2) 0.60276(17) 0.60463(18) 0.1174(12) Uani 1 1 d . . .
H16 H 0.7571 0.6223 0.6370 0.141 Uiso 1 1 calc R . .
C17 C 0.89057(19) 0.55069(18) 0.6329(2) 0.1337(14) Uani 1 1 d . . .
H17 H 0.8971 0.5256 0.6899 0.160 Uiso 1 1 calc R . .
C18 C 0.95417(18) 0.5381(2) 0.57176(18) 0.1352(15) Uani 1 1 d . . .
H18 H 1.0154 0.5063 0.5756 0.162 Uiso 1 1 calc R . .
C19 C 0.91495(18) 0.58358(19) 0.50172(19) 0.1314(14) Uani 1 1 d . . .
H19 H 0.9443 0.5878 0.4462 0.158 Uiso 1 1 calc R . .
C20 C 0.82840(19) 0.61542(16) 0.5213(2) 0.1279(13) Uani 1 1 d . . .
H20 H 0.7860 0.6486 0.4826 0.153 Uiso 1 1 calc R . .
C21 C -0.08107(13) -0.14882(14) 0.80490(13) 0.0531(8) Uani 1 1 d . . .
C22 C -0.07426(14) -0.24873(15) 0.78912(17) 0.0796(10) Uani 1 1 d . . .
H22 H -0.0833 -0.2793 0.7346 0.096 Uiso 1 1 calc R . .
C23 C -0.05713(16) -0.29235(18) 0.86011(18) 0.0993(12) Uani 1 1 d . . .
H23 H -0.0524 -0.3609 0.8670 0.119 Uiso 1 1 calc R . .
C24 C -0.04915(15) -0.22674(15) 0.92446(16) 0.0837(11) Uani 1 1 d . . .
H24 H -0.0363 -0.2400 0.9837 0.100 Uiso 1 1 calc R . .
C25 C -0.06505(15) -0.13840(16) 0.88832(14) 0.0690(9) Uani 1 1 d . . .
H25 H -0.0648 -0.0782 0.9186 0.083 Uiso 1 1 calc R . .
C26 C -0.30163(17) -0.15994(18) 0.8509(2) 0.1265(14) Uani 1 1 d . . .
H26 H -0.3159 -0.1026 0.8190 0.152 Uiso 1 1 calc R . .
C27 C -0.29973(19) -0.2451(2) 0.82332(19) 0.1508(16) Uani 1 1 d . . .
H27 H -0.3116 -0.2634 0.7650 0.181 Uiso 1 1 calc R . .
C28 C -0.28286(17) -0.3044(2) 0.8848(3) 0.228(3) Uani 1 1 d . . .
H28 H -0.2789 -0.3730 0.8780 0.274 Uiso 1 1 calc R . .
C29 C -0.27015(18) -0.2625(2) 0.9516(2) 0.1665(14) Uani 1 1 d . . .
H29 H -0.2558 -0.2926 1.0055 0.200 Uiso 1 1 calc R . .
C30 C -0.27658(15) -0.1664(2) 0.93802(19) 0.1493(15) Uani 1 1 d . . .
H30 H -0.2732 -0.1154 0.9795 0.179 Uiso 1 1 calc R . .
Cl1S Cl 0.29589(12) 0.13479(13) 0.11318(16) 0.2228(12) Uani 0.5843(8) 1 d PD . .
Cl2S Cl 0.40364(19) 0.23410(14) 0.04706(13) 0.2753(14) Uani 0.5843(8) 1 d PD . .
Cl3S Cl 0.46478(14) 0.1570(2) 0.16864(16) 0.3207(18) Uani 0.5843(8) 1 d PD . .
C1S C 0.4008(3) 0.1406(3) 0.0931(3) 0.983(6) Uani 0.5843(8) 1 d PD . .

loop_
_atom_site_aniso_label
_atom_site_aniso_U_11
_atom_site_aniso_U_22
_atom_site_aniso_U_33
_atom_site_aniso_U_23
_atom_site_aniso_U_13
_atom_site_aniso_U_12
Fe1 0.0580(2) 0.0838(2) 0.0620(2) -0.0015(2) -0.0109(2) -0.0050(2)
Fe2 0.0520(2) 0.0858(2) 0.0912(3) 0.0269(2) 0.0046(2) -0.0111(2)
S1 0.0685(4) 0.1222(6) 0.0703(5) 0.0081(5) 0.0100(4) 0.0066(5)
S2 0.1115(6) 0.1066(6) 0.0446(5) -0.0056(5) 0.0233(5) -0.0458(5)
O1 0.1014(11) 0.0646(10) 0.0577(11) 0.0158(9) 0.0117(10) 0.0241(9)
O2 0.0728(10) 0.0742(10) 0.0397(10) -0.0175(9) 0.0096(9) -0.0106(9)
O3 0.1115(12) 0.1247(13) 0.0544(11) 0.0484(10) -0.0179(10) -0.0220(11)
O4 0.1265(13) 0.1035(12) 0.0397(10) -0.0268(9) 0.0112(10) -0.0257(12)
N1 0.0588(11) 0.0665(12) 0.0221(11) -0.0052(10) -0.0001(9) 0.0035(10)
N2 0.0562(11) 0.0437(10) 0.0368(12) -0.0072(9) -0.0039(9) 0.0100(9)
N3 0.0558(11) 0.0827(13) 0.0438(12) 0.0164(11) -0.0161(10) -0.0230(10)
N4 0.0731(11) 0.0551(10) 0.0227(11) -0.0039(9) 0.0043(10) -0.0151(10)
C1 0.0642(14) 0.0306(12) 0.0510(16) -0.0155(11) -0.0125(13) -0.0002(11)
C2 0.0361(12) 0.0647(14) 0.0380(15) 0.0025(12) -0.0007(12) 0.0067(12)
C3 0.0244(11) 0.0489(13) 0.0553(16) 0.0085(12) 0.0090(11) 0.0139(10)
C4 0.0301(12) 0.0923(17) 0.0513(16) 0.0208(14) 0.0061(12) -0.0192(12)
C5 0.0459(14) 0.0833(17) 0.098(2) 0.0149(16) 0.0217(14) -0.0154(14)
C6 0.118(2) 0.160(2) 0.091(2) -0.0532(18) 0.0335(18) -0.0969(17)
C7 0.0766(16) 0.0911(18) 0.0729(19) 0.0154(15) -0.0045(15) -0.0442(15)
C8 0.0594(15) 0.0593(15) 0.087(2) 0.0253(14) -0.0045(15) -0.0078(13)
C9 0.0494(14) 0.0787(16) 0.0433(16) 0.0035(14) -0.0117(13) -0.0107(13)
C10 0.0743(16) 0.0402(13) 0.0760(19) -0.0082(13) 0.0036(15) -0.0173(13)
C11 0.0610(14) 0.0506(13) 0.0441(15) -0.0109(13) -0.0053(13) 0.0112(12)
C12 0.0580(14) 0.0767(16) 0.0703(18) -0.0110(14) -0.0076(14) 0.0305(13)
C13 0.0675(15) 0.0827(17) 0.097(2) -0.0040(17) 0.0033(16) 0.0414(13)
C14 0.0752(16) 0.0938(18) 0.0722(19) -0.0214(15) 0.0297(16) 0.0230(15)
C15 0.0491(14) 0.0906(17) 0.0576(17) -0.0075(15) -0.0014(14) 0.0095(14)
C16 0.157(2) 0.0859(18) 0.109(2) -0.0514(17) 0.002(2) -0.0464(18)
C17 0.166(3) 0.087(2) 0.148(3) -0.010(2) -0.084(2) -0.0233(19)
C18 0.0706(19) 0.236(4) 0.099(3) 0.016(3) -0.0168(19) 0.003(2)
C19 0.125(2) 0.156(2) 0.114(3) 0.023(2) -0.0440(19) -0.0800(19)
C20 0.139(2) 0.0666(18) 0.178(3) -0.032(2) -0.091(2) -0.0005(18)
C21 0.0379(13) 0.0679(15) 0.0535(17) -0.0036(13) 0.0058(13) -0.0046(12)
C22 0.0641(15) 0.0863(17) 0.0883(19) -0.0328(17) 0.0273(16) -0.0202(14)
C23 0.0740(18) 0.0978(19) 0.126(3) 0.027(2) 0.0095(19) 0.0126(16)
C24 0.0630(17) 0.0952(19) 0.093(2) 0.0402(17) 0.0106(16) -0.0069(15)
C25 0.0790(17) 0.0829(17) 0.0450(17) 0.0138(15) -0.0049(14) 0.0003(14)
C26 0.0797(19) 0.0933(19) 0.207(3) 0.043(2) 0.036(2) 0.0203(16)
C27 0.099(2) 0.247(4) 0.106(3) 0.013(3) -0.048(2) -0.034(3)
C28 0.0363(17) 0.154(3) 0.495(7) -0.033(4) 0.019(3) -0.0380(19)
C29 0.102(2) 0.184(2) 0.213(3) 0.1627(19) 0.029(2) -0.029(2)
C30 0.0345(14) 0.252(3) 0.161(3) -0.078(3) 0.0688(17) -0.034(2)
Cl1S 0.1751(16) 0.1841(18) 0.309(3) -0.0051(19) 0.014(2) 0.0155(15)
Cl2S 0.466(3) 0.2051(19) 0.155(2) 0.0228(18) -0.033(2) -0.052(2)
Cl3S 0.1756(18) 0.415(4) 0.371(4) -0.002(3) -0.076(2) 0.062(2)
C1S 1.435(12) 0.172(5) 1.341(15) 0.334(8) 1.251(8) 0.427(6)

loop_
_atom_type_symbol
_atom_type_description
_atom_type_scat_dispersion_real
_atom_type_scat_dispersion_imag
_atom_type_scat_source
C C 0.0033 0.0016 'International Tables Vol C Tables 4.2.6.8 and 6.1.1.4'
H H 0.0000 0.0000 'International Tables Vol C Tables 4.2.6.8 and 6.1.1.4'
N N 0.0061 0.0033 'International Tables Vol C Tables 4.2.6.8 and 6.1.1.4'
O O 0.0106 0.0060 'International Tables Vol C Tables 4.2.6.8 and 6.1.1.4'
S S 0.1246 0.1234 'International Tables Vol C Tables 4.2.6.8 and 6.1.1.4'
Cl Cl 0.1484 0.1585 'International Tables Vol C Tables 4.2.6.8 and 6.1.1.4'
Fe Fe 0.3463 0.8444 'International Tables Vol C Tables 4.2.6.8 and 6.1.1.4'

loop_
_geom_angle_atom_site_label_1
_geom_angle_atom_site_label_2
_geom_angle_atom_site_label_3
_geom_angle
C20 Fe1 C11 120.42(10)
C20 Fe1 C19 40.46(11)
C11 Fe1 C19 156.56(10)
C20 Fe1 C17 68.33(12)
C11 Fe1 C17 125.16(11)
C19 Fe1 C17 66.65(12)
C20 Fe1 C15 106.19(11)
C11 Fe1 C15 41.27(9)
C19 Fe1 C15 121.26(11)
C17 Fe1 C15 161.72(10)
C20 Fe1 C18 69.87(12)
C11 Fe1 C18 160.20(11)
C19 Fe1 C18 41.41(12)
C17 Fe1 C18 39.34(12)
C15 Fe1 C18 157.11(10)
C20 Fe1 C14 124.11(12)
C11 Fe1 C14 68.11(9)
C19 Fe1 C14 109.00(11)
C17 Fe1 C14 157.09(10)
C15 Fe1 C14 40.31(8)
C18 Fe1 C14 122.20(10)
C20 Fe1 C12 156.28(10)
C11 Fe1 C12 40.12(8)
C19 Fe1 C12 162.20(10)
C17 Fe1 C12 109.47(11)
C15 Fe1 C12 68.11(9)
C18 Fe1 C12 124.42(11)
C14 Fe1 C12 67.33(10)
C20 Fe1 C16 40.30(12)
C11 Fe1 C16 107.25(10)
C19 Fe1 C16 67.16(11)
C17 Fe1 C16 41.10(11)
C15 Fe1 C16 123.61(10)
C18 Fe1 C16 68.72(12)
C14 Fe1 C16 160.29(10)
C12 Fe1 C16 122.31(10)
C20 Fe1 C13 161.13(12)
C11 Fe1 C13 68.89(8)
C19 Fe1 C13 125.18(10)
C17 Fe1 C13 121.67(10)
C15 Fe1 C13 69.14(9)
C18 Fe1 C13 106.94(11)
C14 Fe1 C13 40.82(10)
C12 Fe1 C13 40.56(9)
C16 Fe1 C13 157.33(11)
C30 Fe2 C27 67.86(12)
C30 Fe2 C25 107.12(11)
C27 Fe2 C25 154.07(12)
C30 Fe2 C21 128.17(11)
C27 Fe2 C21 121.23(11)
C25 Fe2 C21 40.65(9)
C30 Fe2 C28 66.29(15)
C27 Fe2 C28 39.14(16)
C25 Fe2 C28 164.00(17)
C21 Fe2 C28 154.77(17)
C30 Fe2 C29 41.45(13)
C27 Fe2 C29 64.80(13)
C25 Fe2 C29 129.20(11)
C21 Fe2 C29 167.52(11)
C28 Fe2 C29 36.42(18)
C30 Fe2 C22 169.97(12)
C27 Fe2 C22 111.29(11)
C25 Fe2 C22 69.01(9)
C21 Fe2 C22 42.97(8)
C28 Fe2 C22 119.87(14)
C29 Fe2 C22 148.07(11)
C30 Fe2 C26 42.95(13)
C27 Fe2 C26 38.16(12)
C25 Fe2 C26 120.68(10)
C21 Fe2 C26 109.42(10)
C28 Fe2 C26 65.35(12)
C29 Fe2 C26 67.92(12)
C22 Fe2 C26 130.27(12)
C30 Fe2 C23 149.91(12)
C27 Fe2 C23 128.60(12)
C25 Fe2 C23 68.84(10)
C21 Fe2 C23 69.17(9)
C28 Fe2 C23 109.02(12)
C29 Fe2 C23 116.78(11)
C22 Fe2 C23 38.53(10)
C26 Fe2 C23 164.72(12)
C30 Fe2 C24 116.31(11)
C27 Fe2 C24 164.31(12)
C25 Fe2 C24 41.38(9)
C21 Fe2 C24 69.30(9)
C28 Fe2 C24 126.74(14)
C29 Fe2 C24 107.47(11)
C22 Fe2 C24 67.38(10)
C26 Fe2 C24 154.22(11)
C23 Fe2 C24 40.70(10)
S2A S1 C5 118.1(3)
S2A S1 S2 52.6(3)
C5 S1 S2 103.94(8)
C6 S2 S1 100.80(9)
C6 S2A S1 132.7(5)
C1 N1 C2 121.96(16)
C3 N2 C4 123.07(16)
C8 N3 C7 120.02(19)
C10 N4 C9 120.53(17)
O1 C1 N1 122.08(18)
O1 C1 C11 120.66(18)
N1 C1 C11 117.26(18)
N1 C2 C3 113.98(15)
O2 C3 N2 121.80(16)
O2 C3 C2 122.93(17)
N2 C3 C2 115.11(17)
N2 C4 C5 110.19(16)
C4 C5 S1 113.55(15)
S2A C6 C7 152.1(4)
S2A C6 S2 59.7(3)
C7 C6 S2 107.52(18)
N3 C7 C6 114.87(19)
O3 C8 N3 125.4(2)
O3 C8 C9 120.83(19)
N3 C8 C9 113.75(19)
N4 C9 C8 114.00(16)
O4 C10 N4 122.4(2)
O4 C10 C21 122.13(18)
N4 C10 C21 115.5(2)
C12 C11 C15 109.43(19)
C12 C11 C1 122.8(2)
C15 C11 C1 127.76(18)
C12 C11 Fe1 72.82(12)
C15 C11 Fe1 70.99(12)
C1 C11 Fe1 123.86(14)
C11 C12 C13 109.0(2)
C11 C12 Fe1 67.06(12)
C13 C12 Fe1 70.38(12)
C12 C13 C14 104.98(19)
C12 C13 Fe1 69.06(12)
C14 C13 Fe1 68.74(13)
C15 C14 C13 109.8(2)
C15 C14 Fe1 68.84(13)
C13 C14 Fe1 70.44(14)
C14 C15 C11 106.61(19)
C14 C15 Fe1 70.85(13)
C11 C15 Fe1 67.73(12)
C20 C16 C17 104.6(3)
C20 C16 Fe1 65.58(14)
C17 C16 Fe1 67.86(16)
C18 C17 C16 111.5(3)
C18 C17 Fe1 71.14(18)
C16 C17 Fe1 71.04(16)
C17 C18 C19 104.5(3)
C17 C18 Fe1 69.52(17)
C19 C18 Fe1 68.14(15)
C20 C19 C18 109.4(3)
C20 C19 Fe1 67.53(15)
C18 C19 Fe1 70.45(16)
C19 C20 C16 109.5(3)
C19 C20 Fe1 72.00(15)
C16 C20 Fe1 74.11(15)
C25 C21 C22 105.46(19)
C25 C21 C10 129.13(19)
C22 C21 C10 125.4(2)
C25 C21 Fe2 69.53(13)
C22 C21 Fe2 69.48(12)
C10 C21 Fe2 124.89(14)
C23 C22 C21 109.0(2)
C23 C22 Fe2 71.33(15)
C21 C22 Fe2 67.55(12)
C22 C23 C24 109.6(2)
C22 C23 Fe2 70.14(14)
C24 C23 Fe2 69.81(13)
C23 C24 C25 106.4(2)
C23 C24 Fe2 69.49(13)
C25 C24 Fe2 67.46(12)
C21 C25 C24 109.5(2)
C21 C25 Fe2 69.82(12)
C24 C25 Fe2 71.16(13)
C27 C26 C30 105.4(3)
C27 C26 Fe2 69.35(16)
C30 C26 Fe2 66.71(15)
C26 C27 C28 110.5(3)
C26 C27 Fe2 72.49(17)
C28 C27 Fe2 71.37(17)
C29 C28 C27 111.3(3)
C29 C28 Fe2 71.9(2)
C27 C28 Fe2 69.5(2)
C28 C29 C30 109.3(3)
C28 C29 Fe2 71.6(2)
C30 C29 Fe2 67.82(16)
C29 C30 C26 103.3(3)
C29 C30 Fe2 70.74(17)
C26 C30 Fe2 70.35(16)
C1S Cl1S Cl2S 39.86(19)
C1S Cl2S Cl1S 40.11(16)
C1S Cl2S Cl3S 38.38(19)
Cl1S Cl2S Cl3S 66.06(9)
C1S Cl3S Cl2S 38.13(19)
Cl2S C1S Cl1S 100.0(3)
Cl2S C1S Cl3S 103.5(3)
Cl1S C1S Cl3S 115.0(3)

loop_
_geom_bond_atom_site_label_1
_geom_bond_atom_site_label_2
_geom_bond_distance
Fe1 C20 1.953(2)
Fe1 C11 1.981(2)
Fe1 C19 2.010(3)
Fe1 C17 2.020(3)
Fe1 C15 2.024(2)
Fe1 C18 2.041(3)
Fe1 C14 2.050(2)
Fe1 C12 2.055(2)
Fe1 C16 2.063(3)
Fe1 C13 2.073(2)
Fe2 C30 1.975(3)
Fe2 C27 1.987(3)
Fe2 C25 1.991(2)
Fe2 C21 1.995(2)
Fe2 C28 2.010(3)
Fe2 C29 2.013(3)
Fe2 C22 2.021(2)
Fe2 C26 2.025(3)
Fe2 C23 2.036(2)
Fe2 C24 2.040(2)
S1 S2A 1.760(8)
S1 C5 1.794(2)
S1 S2 1.9879(11)
S2 C6 1.839(3)
S2A C6 1.458(8)
O1 C1 1.252(2)
O2 C3 1.232(2)
O3 C8 1.197(3)
O4 C10 1.232(3)
N1 C1 1.357(2)
N1 C2 1.444(2)
N2 C3 1.298(2)
N2 C4 1.458(2)
N3 C8 1.350(3)
N3 C7 1.412(3)
N4 C10 1.324(2)
N4 C9 1.456(3)
C1 C11 1.478(3)
C2 C3 1.516(2)
C4 C5 1.524(3)
C6 C7 1.499(3)
C8 C9 1.568(3)
C10 C21 1.508(3)
C11 C12 1.386(3)
C11 C15 1.412(3)
C12 C13 1.431(3)
C13 C14 1.438(3)
C14 C15 1.404(3)
C16 C20 1.387(4)
C16 C17 1.434(4)
C17 C18 1.367(4)
C18 C19 1.433(4)
C19 C20 1.371(4)
C21 C25 1.385(3)
C21 C22 1.471(3)
C22 C23 1.339(4)
C23 C24 1.417(4)
C24 C25 1.425(3)
C26 C27 1.312(4)
C26 C30 1.465(5)
C27 C28 1.339(6)
C28 C29 1.257(6)
C29 C30 1.412(4)
Cl1S C1S 1.555(4)
Cl1S Cl2S 2.377(3)
Cl2S C1S 1.547(5)
Cl2S Cl3S 2.437(3)
Cl3S C1S 1.556(5)

loop_
_geom_torsion_atom_site_label_1
_geom_torsion_atom_site_label_2
_geom_torsion_atom_site_label_3
_geom_torsion_atom_site_label_4
_geom_torsion
S2A S1 S2 C6 21.8(3)
C5 S1 S2 C6 -93.17(12)
C5 S1 S2A C6 47.6(8)
S2 S1 S2A C6 -38.7(6)
C2 N1 C1 O1 4.0(3)
C2 N1 C1 C11 -176.24(16)
C1 N1 C2 C3 -79.1(2)
C4 N2 C3 O2 -2.4(3)
C4 N2 C3 C2 172.99(16)
N1 C2 C3 O2 -31.9(3)
N1 C2 C3 N2 152.72(17)
C3 N2 C4 C5 -178.47(17)
N2 C4 C5 S1 169.13(14)
S2A S1 C5 C4 16.2(4)
S2 S1 C5 C4 71.01(16)
S1 S2A C6 C7 107.4(8)
S1 S2A C6 S2 38.5(6)
S1 S2 C6 S2A -24.3(4)
S1 S2 C6 C7 -177.11(15)
C8 N3 C7 C6 80.7(3)
S2A C6 C7 N3 7.7(9)
S2 C6 C7 N3 65.3(2)
C7 N3 C8 O3 1.8(3)
C7 N3 C8 C9 -175.60(17)
C10 N4 C9 C8 -74.1(2)
O3 C8 C9 N4 140.7(2)
N3 C8 C9 N4 -41.7(2)
C9 N4 C10 O4 0.8(3)
C9 N4 C10 C21 -177.70(16)
O1 C1 C11 C12 -9.8(3)
N1 C1 C11 C12 170.43(18)
O1 C1 C11 C15 168.3(2)
N1 C1 C11 C15 -11.4(3)
O1 C1 C11 Fe1 -100.3(2)
N1 C1 C11 Fe1 79.9(2)
C20 Fe1 C11 C12 -161.96(16)
C19 Fe1 C11 C12 167.8(3)
C17 Fe1 C11 C12 -78.28(16)
C15 Fe1 C11 C12 118.35(18)
C18 Fe1 C11 C12 -45.0(4)
C14 Fe1 C11 C12 80.34(14)
C16 Fe1 C11 C12 -120.00(15)
C13 Fe1 C11 C12 36.33(14)
C20 Fe1 C11 C15 79.70(17)
C19 Fe1 C11 C15 49.4(3)
C17 Fe1 C11 C15 163.37(14)
C18 Fe1 C11 C15 -163.4(3)
C14 Fe1 C11 C15 -38.00(13)
C12 Fe1 C11 C15 -118.35(18)
C16 Fe1 C11 C15 121.65(14)
C13 Fe1 C11 C15 -82.02(14)
C20 Fe1 C11 C1 -43.6(2)
C19 Fe1 C11 C1 -73.9(3)
C17 Fe1 C11 C1 40.1(2)
C15 Fe1 C11 C1 -123.3(2)
C18 Fe1 C11 C1 73.3(4)
C14 Fe1 C11 C1 -161.3(2)
C12 Fe1 C11 C1 118.4(2)
C16 Fe1 C11 C1 -1.6(2)
C13 Fe1 C11 C1 154.7(2)
C15 C11 C12 C13 4.1(2)
C1 C11 C12 C13 -177.52(18)
Fe1 C11 C12 C13 -57.88(15)
C15 C11 C12 Fe1 61.93(15)
C1 C11 C12 Fe1 -119.64(19)
C20 Fe1 C12 C11 41.6(3)
C19 Fe1 C12 C11 -164.0(3)
C17 Fe1 C12 C11 121.89(15)
C15 Fe1 C12 C11 -38.73(13)
C18 Fe1 C12 C11 163.11(15)
C14 Fe1 C12 C11 -82.45(14)
C16 Fe1 C12 C11 78.11(17)
C13 Fe1 C12 C11 -121.8(2)
C20 Fe1 C12 C13 163.4(3)
C11 Fe1 C12 C13 121.8(2)
C19 Fe1 C12 C13 -42.2(4)
C17 Fe1 C12 C13 -116.31(15)
C15 Fe1 C12 C13 83.07(14)
C18 Fe1 C12 C13 -75.09(18)
C14 Fe1 C12 C13 39.35(13)
C16 Fe1 C12 C13 -160.09(15)
C11 C12 C13 C14 -3.8(2)
Fe1 C12 C13 C14 -59.72(15)
C11 C12 C13 Fe1 55.89(15)
C20 Fe1 C13 C12 -159.2(3)
C11 Fe1 C13 C12 -35.95(13)
C19 Fe1 C13 C12 165.44(15)
C17 Fe1 C13 C12 83.20(16)
C15 Fe1 C13 C12 -80.30(14)
C18 Fe1 C13 C12 123.56(15)
C14 Fe1 C13 C12 -116.48(18)
C16 Fe1 C13 C12 48.3(3)
C20 Fe1 C13 C14 -42.7(4)
C11 Fe1 C13 C14 80.53(13)
C19 Fe1 C13 C14 -78.08(17)
C17 Fe1 C13 C14 -160.32(14)
C15 Fe1 C13 C14 36.18(12)
C18 Fe1 C13 C14 -119.96(14)
C12 Fe1 C13 C14 116.48(18)
C16 Fe1 C13 C14 164.8(2)
C12 C13 C14 C15 2.3(3)
Fe1 C13 C14 C15 -57.67(16)
C12 C13 C14 Fe1 59.93(15)
C20 Fe1 C14 C15 -73.87(17)
C11 Fe1 C14 C15 38.89(13)
C19 Fe1 C14 C15 -116.26(15)
C17 Fe1 C14 C15 168.9(3)
C18 Fe1 C14 C15 -160.16(15)
C12 Fe1 C14 C15 82.40(14)
C16 Fe1 C14 C15 -41.1(4)
C13 Fe1 C14 C15 121.50(19)
C20 Fe1 C14 C13 164.63(14)
C11 Fe1 C14 C13 -82.61(14)
C19 Fe1 C14 C13 122.24(14)
C17 Fe1 C14 C13 47.4(3)
C15 Fe1 C14 C13 -121.50(19)
C18 Fe1 C14 C13 78.33(17)
C12 Fe1 C14 C13 -39.11(12)
C16 Fe1 C14 C13 -162.6(3)
C13 C14 C15 C11 0.1(3)
Fe1 C14 C15 C11 -58.52(14)
C13 C14 C15 Fe1 58.62(16)
C12 C11 C15 C14 -2.6(2)
C1 C11 C15 C14 179.11(19)
Fe1 C11 C15 C14 60.52(15)
C12 C11 C15 Fe1 -63.08(15)
C1 C11 C15 Fe1 118.6(2)
C20 Fe1 C15 C14 124.08(16)
C11 Fe1 C15 C14 -117.98(18)
C19 Fe1 C15 C14 82.72(17)
C17 Fe1 C15 C14 -166.2(3)
C18 Fe1 C15 C14 47.6(3)
C12 Fe1 C15 C14 -80.30(14)
C16 Fe1 C15 C14 164.57(14)
C13 Fe1 C15 C14 -36.61(14)
C20 Fe1 C15 C11 -117.94(14)
C19 Fe1 C15 C11 -159.30(13)
C17 Fe1 C15 C11 -48.2(4)
C18 Fe1 C15 C11 165.6(3)
C14 Fe1 C15 C11 117.98(18)
C12 Fe1 C15 C11 37.68(12)
C16 Fe1 C15 C11 -77.45(15)
C13 Fe1 C15 C11 81.37(13)
C11 Fe1 C16 C20 -116.97(16)
C19 Fe1 C16 C20 38.76(17)
C17 Fe1 C16 C20 118.9(2)
C15 Fe1 C16 C20 -74.57(19)
C18 Fe1 C16 C20 83.59(18)
C14 Fe1 C16 C20 -43.9(4)
C12 Fe1 C16 C20 -158.29(15)
C13 Fe1 C16 C20 166.6(2)
C20 Fe1 C16 C17 -118.9(2)
C11 Fe1 C16 C17 124.14(17)
C19 Fe1 C16 C17 -80.13(18)
C15 Fe1 C16 C17 166.53(16)
C18 Fe1 C16 C17 -35.30(17)
C14 Fe1 C16 C17 -162.8(3)
C12 Fe1 C16 C17 82.82(18)
C13 Fe1 C16 C17 47.7(3)
C20 C16 C17 C18 4.3(3)
Fe1 C16 C17 C18 59.8(2)
C20 C16 C17 Fe1 -55.46(17)
C20 Fe1 C17 C18 -84.3(2)
C11 Fe1 C17 C18 162.96(17)
C19 Fe1 C17 C18 -40.36(18)
C15 Fe1 C17 C18 -160.0(3)
C14 Fe1 C17 C18 43.3(4)
C12 Fe1 C17 C18 120.96(18)
C16 Fe1 C17 C18 -121.8(3)
C13 Fe1 C17 C18 77.7(2)
C20 Fe1 C17 C16 37.55(17)
C11 Fe1 C17 C16 -75.20(19)
C19 Fe1 C17 C16 81.48(17)
C15 Fe1 C17 C16 -38.2(4)
C18 Fe1 C17 C16 121.8(3)
C14 Fe1 C17 C16 165.1(2)
C12 Fe1 C17 C16 -117.20(16)
C13 Fe1 C17 C16 -160.42(15)
C16 C17 C18 C19 -0.2(3)
Fe1 C17 C18 C19 59.52(19)
C16 C17 C18 Fe1 -59.7(2)
C20 Fe1 C18 C17 80.03(19)
C11 Fe1 C18 C17 -45.0(4)
C19 Fe1 C18 C17 116.0(3)
C15 Fe1 C18 C17 164.0(2)
C14 Fe1 C18 C17 -161.61(16)
C12 Fe1 C18 C17 -78.5(2)
C16 Fe1 C18 C17 36.82(17)
C13 Fe1 C18 C17 -119.61(18)
C20 Fe1 C18 C19 -35.96(18)
C11 Fe1 C18 C19 -161.0(3)
C17 Fe1 C18 C19 -116.0(3)
C15 Fe1 C18 C19 48.0(4)
C14 Fe1 C18 C19 82.40(19)
C12 Fe1 C18 C19 165.47(15)
C16 Fe1 C18 C19 -79.16(18)
C13 Fe1 C18 C19 124.41(17)
C17 C18 C19 C20 -4.1(3)
Fe1 C18 C19 C20 56.31(19)
C17 C18 C19 Fe1 -60.4(2)
C11 Fe1 C19 C20 42.0(4)
C17 Fe1 C19 C20 -83.5(2)
C15 Fe1 C19 C20 77.9(2)
C18 Fe1 C19 C20 -121.8(3)
C14 Fe1 C19 C20 120.67(18)
C12 Fe1 C19 C20 -164.5(3)
C16 Fe1 C19 C20 -38.61(18)
C13 Fe1 C19 C20 163.24(18)
C20 Fe1 C19 C18 121.8(3)
C11 Fe1 C19 C18 163.9(2)
C17 Fe1 C19 C18 38.36(17)
C15 Fe1 C19 C18 -160.23(16)
C14 Fe1 C19 C18 -117.48(17)
C12 Fe1 C19 C18 -42.6(4)
C16 Fe1 C19 C18 83.23(18)
C13 Fe1 C19 C18 -74.9(2)
C18 C19 C20 C16 7.1(3)
Fe1 C19 C20 C16 65.13(18)
C18 C19 C20 Fe1 -58.1(2)
C17 C16 C20 C19 -6.9(3)
Fe1 C16 C20 C19 -63.79(18)
C17 C16 C20 Fe1 56.93(17)
C11 Fe1 C20 C19 -162.01(16)
C17 Fe1 C20 C19 78.97(19)
C15 Fe1 C20 C19 -119.49(18)
C18 Fe1 C20 C19 36.76(18)
C14 Fe1 C20 C19 -79.2(2)
C12 Fe1 C20 C19 168.2(2)
C16 Fe1 C20 C19 117.2(3)
C13 Fe1 C20 C19 -46.8(4)
C11 Fe1 C20 C16 80.76(19)
C19 Fe1 C20 C16 -117.2(3)
C17 Fe1 C20 C16 -38.27(17)
C15 Fe1 C20 C16 123.28(16)
C18 Fe1 C20 C16 -80.47(18)
C14 Fe1 C20 C16 163.60(15)
C12 Fe1 C20 C16 51.0(3)
C13 Fe1 C20 C16 -164.0(3)
O4 C10 C21 C25 173.0(2)
N4 C10 C21 C25 -8.5(3)
O4 C10 C21 C22 -7.6(3)
N4 C10 C21 C22 170.85(18)
O4 C10 C21 Fe2 -96.0(2)
N4 C10 C21 Fe2 82.5(2)
C30 Fe2 C21 C25 70.08(17)
C27 Fe2 C21 C25 155.26(16)
C28 Fe2 C21 C25 -172.0(3)
C29 Fe2 C21 C25 39.4(5)
C22 Fe2 C21 C25 -116.33(18)
C26 Fe2 C21 C25 114.84(15)
C23 Fe2 C21 C25 -81.38(15)
C24 Fe2 C21 C25 -37.72(13)
C30 Fe2 C21 C22 -173.59(15)
C27 Fe2 C21 C22 -88.41(17)
C25 Fe2 C21 C22 116.33(18)
C28 Fe2 C21 C22 -55.7(3)
C29 Fe2 C21 C22 155.8(5)
C26 Fe2 C21 C22 -128.83(15)
C23 Fe2 C21 C22 34.95(14)
C24 Fe2 C21 C22 78.62(14)
C30 Fe2 C21 C10 -54.0(2)
C27 Fe2 C21 C10 31.1(2)
C25 Fe2 C21 C10 -124.1(2)
C28 Fe2 C21 C10 63.9(3)
C29 Fe2 C21 C10 -84.7(5)
C22 Fe2 C21 C10 119.6(2)
C26 Fe2 C21 C10 -9.3(2)
C23 Fe2 C21 C10 154.5(2)
C24 Fe2 C21 C10 -161.8(2)
C25 C21 C22 C23 1.1(2)
C10 C21 C22 C23 -178.35(19)
Fe2 C21 C22 C23 -59.45(16)
C25 C21 C22 Fe2 60.60(14)
C10 C21 C22 Fe2 -118.90(19)
C30 Fe2 C22 C23 151.0(6)
C27 Fe2 C22 C23 -125.83(17)
C25 Fe2 C22 C23 82.01(16)
C21 Fe2 C22 C23 120.7(2)
C28 Fe2 C22 C23 -83.2(2)
C29 Fe2 C22 C23 -49.6(3)
C26 Fe2 C22 C23 -164.95(16)
C24 Fe2 C22 C23 37.31(15)
C30 Fe2 C22 C21 30.3(7)
C27 Fe2 C22 C21 113.45(15)
C25 Fe2 C22 C21 -38.71(12)
C28 Fe2 C22 C21 156.06(18)
C29 Fe2 C22 C21 -170.3(2)
C26 Fe2 C22 C21 74.33(16)
C23 Fe2 C22 C21 -120.7(2)
C24 Fe2 C22 C21 -83.41(13)
C21 C22 C23 C24 -1.6(3)
Fe2 C22 C23 C24 -58.77(16)
C21 C22 C23 Fe2 57.15(14)
C30 Fe2 C23 C22 -170.3(2)
C27 Fe2 C23 C22 75.14(19)
C25 Fe2 C23 C22 -82.51(15)
C21 Fe2 C23 C22 -38.83(14)
C28 Fe2 C23 C22 114.4(2)
C29 Fe2 C23 C22 153.17(16)
C26 Fe2 C23 C22 48.7(5)
C24 Fe2 C23 C22 -120.9(2)
C30 Fe2 C23 C24 -49.4(3)
C27 Fe2 C23 C24 -163.96(16)
C25 Fe2 C23 C24 38.39(14)
C21 Fe2 C23 C24 82.08(15)
C28 Fe2 C23 C24 -124.7(2)
C29 Fe2 C23 C24 -85.92(17)
C22 Fe2 C23 C24 120.9(2)
C26 Fe2 C23 C24 169.6(4)
C22 C23 C24 C25 1.4(3)
Fe2 C23 C24 C25 -57.52(15)
C22 C23 C24 Fe2 58.97(16)
C30 Fe2 C24 C23 154.87(17)
C27 Fe2 C24 C23 53.0(5)
C25 Fe2 C24 C23 -118.8(2)
C21 Fe2 C24 C23 -81.76(16)
C28 Fe2 C24 C23 75.9(2)
C29 Fe2 C24 C23 111.00(17)
C22 Fe2 C24 C23 -35.38(15)
C26 Fe2 C24 C23 -173.7(2)
C30 Fe2 C24 C25 -86.30(17)
C27 Fe2 C24 C25 171.8(4)
C21 Fe2 C24 C25 37.07(13)
C28 Fe2 C24 C25 -165.3(2)
C29 Fe2 C24 C25 -130.17(15)
C22 Fe2 C24 C25 83.45(14)
C26 Fe2 C24 C25 -54.9(3)
C23 Fe2 C24 C25 118.8(2)
C22 C21 C25 C24 -0.2(2)
C10 C21 C25 C24 179.24(19)
Fe2 C21 C25 C24 60.33(15)
C22 C21 C25 Fe2 -60.56(13)
C10 C21 C25 Fe2 118.9(2)
C23 C24 C25 C21 -0.7(2)
Fe2 C24 C25 C21 -59.51(15)
C23 C24 C25 Fe2 58.81(15)
C30 Fe2 C25 C21 -129.34(15)
C27 Fe2 C25 C21 -54.9(3)
C28 Fe2 C25 C21 167.6(4)
C29 Fe2 C25 C21 -169.80(14)
C22 Fe2 C25 C21 40.87(13)
C26 Fe2 C25 C21 -84.40(17)
C23 Fe2 C25 C21 82.28(15)
C24 Fe2 C25 C21 120.05(19)
C30 Fe2 C25 C24 110.61(16)
C27 Fe2 C25 C24 -175.0(2)
C21 Fe2 C25 C24 -120.05(19)
C28 Fe2 C25 C24 47.5(5)
C29 Fe2 C25 C24 70.15(18)
C22 Fe2 C25 C24 -79.18(15)
C26 Fe2 C25 C24 155.55(16)
C23 Fe2 C25 C24 -37.77(15)
C30 Fe2 C26 C27 -118.2(3)
C25 Fe2 C26 C27 159.61(18)
C21 Fe2 C26 C27 116.18(19)
C28 Fe2 C26 C27 -37.2(2)
C29 Fe2 C26 C27 -76.9(2)
C22 Fe2 C26 C27 72.1(2)
C23 Fe2 C26 C27 34.2(5)
C24 Fe2 C26 C27 -161.4(2)
C27 Fe2 C26 C30 118.2(3)
C25 Fe2 C26 C30 -82.24(19)
C21 Fe2 C26 C30 -125.67(17)
C28 Fe2 C26 C30 81.0(2)
C29 Fe2 C26 C30 41.29(18)
C22 Fe2 C26 C30 -169.77(17)
C23 Fe2 C26 C30 152.4(4)
C24 Fe2 C26 C30 -43.3(3)
C30 C26 C27 C28 4.4(3)
Fe2 C26 C27 C28 61.6(2)
C30 C26 C27 Fe2 -57.15(17)
C30 Fe2 C27 C26 40.4(2)
C25 Fe2 C27 C26 -43.3(3)
C21 Fe2 C27 C26 -81.8(2)
C28 Fe2 C27 C26 119.6(3)
C29 Fe2 C27 C26 85.8(2)
C22 Fe2 C27 C26 -128.81(19)
C23 Fe2 C27 C26 -169.06(19)
C24 Fe2 C27 C26 149.2(4)
C30 Fe2 C27 C28 -79.2(3)
C25 Fe2 C27 C28 -162.9(3)
C21 Fe2 C27 C28 158.6(2)
C29 Fe2 C27 C28 -33.8(2)
C22 Fe2 C27 C28 111.6(2)
C26 Fe2 C27 C28 -119.6(3)
C23 Fe2 C27 C28 71.3(3)
C24 Fe2 C27 C28 29.6(5)
C26 C27 C28 C29 -2.3(4)
Fe2 C27 C28 C29 59.9(2)
C26 C27 C28 Fe2 -62.3(2)
C30 Fe2 C28 C29 -38.4(2)
C27 Fe2 C28 C29 -122.0(3)
C25 Fe2 C28 C29 30.2(5)
C21 Fe2 C28 C29 -169.1(2)
C22 Fe2 C28 C29 150.46(18)
C26 Fe2 C28 C29 -85.7(2)
C23 Fe2 C28 C29 109.6(2)
C24 Fe2 C28 C29 67.6(2)
C30 Fe2 C28 C27 83.5(2)
C25 Fe2 C28 C27 152.1(4)
C21 Fe2 C28 C27 -47.1(4)
C29 Fe2 C28 C27 122.0(3)
C22 Fe2 C28 C27 -87.6(2)
C26 Fe2 C28 C27 36.2(2)
C23 Fe2 C28 C27 -128.4(2)
C24 Fe2 C28 C27 -170.42(18)
C27 C28 C29 C30 -1.0(3)
Fe2 C28 C29 C30 57.47(19)
C27 C28 C29 Fe2 -58.5(2)
C30 Fe2 C29 C28 120.8(3)
C27 Fe2 C29 C28 36.3(2)
C25 Fe2 C29 C28 -169.7(2)
C21 Fe2 C29 C28 158.0(4)
C22 Fe2 C29 C28 -53.9(3)
C26 Fe2 C29 C28 78.0(2)
C23 Fe2 C29 C28 -86.0(2)
C24 Fe2 C29 C28 -129.0(2)
C27 Fe2 C29 C30 -84.46(19)
C25 Fe2 C29 C30 69.5(2)
C21 Fe2 C29 C30 37.3(6)
C28 Fe2 C29 C30 -120.8(3)
C22 Fe2 C29 C30 -174.68(19)
C26 Fe2 C29 C30 -42.78(17)
C23 Fe2 C29 C30 153.21(17)
C24 Fe2 C29 C30 110.22(17)
C28 C29 C30 C26 3.6(3)
Fe2 C29 C30 C26 63.36(16)
C28 C29 C30 Fe2 -59.8(2)
C27 C26 C30 C29 -4.8(3)
Fe2 C26 C30 C29 -63.63(17)
C27 C26 C30 Fe2 58.85(19)
C27 Fe2 C30 C29 76.49(19)
C25 Fe2 C30 C29 -130.56(17)
C21 Fe2 C30 C29 -170.42(16)
C28 Fe2 C30 C29 33.9(2)
C22 Fe2 C30 C29 163.7(6)
C26 Fe2 C30 C29 112.5(2)
C23 Fe2 C30 C29 -53.4(3)
C24 Fe2 C30 C29 -86.91(19)
C27 Fe2 C30 C26 -36.02(16)
C25 Fe2 C30 C26 116.92(16)
C21 Fe2 C30 C26 77.06(18)
C28 Fe2 C30 C26 -78.6(2)
C29 Fe2 C30 C26 -112.5(2)
C22 Fe2 C30 C26 51.1(7)
C23 Fe2 C30 C26 -165.90(19)
C24 Fe2 C30 C26 160.58(14)
C1S Cl1S Cl2S Cl3S -36.5(3)
Cl1S Cl2S Cl3S C1S 38.1(3)
Cl3S Cl2S C1S Cl1S 119.0(4)
Cl1S Cl2S C1S Cl3S -119.0(4)
Cl2S Cl1S C1S Cl3S 110.1(4)
Cl2S Cl3S C1S Cl1S -108.0(4)
